data_7234254
loop_
_publ_author_name
'Yue Jiang'
'Clement Cabanetos'
'Magali Allain'
'Ping Liu'
'Jean Roncali'

_publ_section_title
;
 Manipulation of the band gap and efficiency of a minimalist push-pull
 molecular donor for organic solar cells
;
_journal_name_full 'Journal of Materials Chemistry C'
_journal_page_first 5145
_journal_page_last 5151
_journal_paper_doi 10.1039/C5TC00913H
_journal_volume 3
_journal_year 2015
_chemical_formula_moiety 'C21 H15 N3 S1'
_chemical_formula_sum 'C21 H15 N3 S'
_chemical_formula_weight 341.42
_space_group_IT_number 2
_space_group_name_Hall '-P 1'
_space_group_name_H-M_alt 'P -1'
_symmetry_cell_setting triclinic
_symmetry_space_group_name_Hall '-P 1'
_symmetry_space_group_name_H-M 'P -1'
_atom_sites_solution_hydrogens geom
_atom_sites_solution_primary direct
_atom_sites_solution_secondary difmap
_cell_angle_alpha 82.547(6)
_cell_angle_beta 84.108(6)
_cell_angle_gamma 87.123(5)
_cell_formula_units_Z 2
_cell_length_a 5.7003(4)
_cell_length_b 8.7382(5)
_cell_length_c 17.506(1)
_cell_measurement_reflns_used 7815
_cell_measurement_temperature 293(2)
_cell_measurement_theta_max 27.49
_cell_measurement_theta_min 4.00
_cell_volume 859.44(9)
_computing_cell_refinement 'Dirax/lsq (Duisenberg & Schreurs, 1989-2000)'
_computing_data_collection 'Collect (Nonius BV, 1997-2000)'
_computing_data_reduction 'EvalCCD (Duisenberg & Schreurs 1990-2000)'
_computing_molecular_graphics 'DIAMOND 3.2i (Crystal Impact GbR 2005)'
_computing_publication_material 'WinGX publication routines (Farrugia, 1999)'
_computing_structure_refinement 'SHELXL-97 (Sheldrick, 1997)'
_computing_structure_solution 'SHELXS-97 (Sheldrick, 1997)'
_diffrn_ambient_temperature 293(2)
_diffrn_detector_area_resol_mean 9
_diffrn_measured_fraction_theta_full 0.995
_diffrn_measured_fraction_theta_max 0.995
_diffrn_measurement_device_type KappaCCD
_diffrn_measurement_method CCD
_diffrn_radiation_monochromator 'horizontally mounted graphite crystal'
_diffrn_radiation_probe x-ray
_diffrn_radiation_type MoK\a
_diffrn_radiation_wavelength 0.71073
_diffrn_reflns_av_R_equivalents 0.0588
_diffrn_reflns_limit_h_max 7
_diffrn_reflns_limit_h_min -7
_diffrn_reflns_limit_k_max 11
_diffrn_reflns_limit_k_min -9
_diffrn_reflns_limit_l_max 22
_diffrn_reflns_limit_l_min -22
_diffrn_reflns_number 30819
_diffrn_reflns_theta_full 27.49
_diffrn_reflns_theta_max 27.49
_diffrn_reflns_theta_min 4
_exptl_absorpt_coefficient_mu 0.196
_exptl_absorpt_correction_T_max 0.990
_exptl_absorpt_correction_T_min 0.930
_exptl_absorpt_correction_type multi-scan
_exptl_absorpt_process_details
;
 '(SADABS (Sheldrick, Bruker, 2008))'
;
_exptl_crystal_colour black
_exptl_crystal_density_diffrn 1.319
_exptl_crystal_density_method 'not measured'
_exptl_crystal_description plate
_exptl_crystal_F_000 356
_exptl_crystal_size_max 0.27
_exptl_crystal_size_mid 0.15
_exptl_crystal_size_min 0.05
_refine_diff_density_max 0.216
_refine_diff_density_min -0.213
_refine_ls_extinction_method none
_refine_ls_goodness_of_fit_ref 1.036
_refine_ls_hydrogen_treatment constr
_refine_ls_matrix_type full
_refine_ls_number_parameters 227
_refine_ls_number_reflns 3941
_refine_ls_number_restraints 0
_refine_ls_restrained_S_all 1.036
_refine_ls_R_factor_all 0.0839
_refine_ls_R_factor_gt 0.0431
_refine_ls_shift/su_max 0
_refine_ls_structure_factor_coef Fsqd
_refine_ls_weighting_details 'calc w=1/[\s^2^(Fo^2^)+(0.0381P)^2^+0.2550P] where P=(Fo^2^+2Fc^2^)/3'
_refine_ls_weighting_scheme calc
_refine_ls_wR_factor_gt 0.0871
_refine_ls_wR_factor_ref 0.0996
_reflns_number_gt 2704
_reflns_number_total 3941
_reflns_threshold_expression >2sigma(I)
_cod_data_source_file J-Mater-Chem-C-2015-3-5145.cif
_cod_data_source_block sad
_cod_database_code 7234254

loop_
_symmetry_equiv_pos_as_xyz
'x, y, z'
'-x, -y, -z'

loop_
_atom_site_label
_atom_site_type_symbol
_atom_site_fract_x
_atom_site_fract_y
_atom_site_fract_z
_atom_site_U_iso_or_equiv
_atom_site_adp_type
_atom_site_occupancy
_atom_site_calc_flag
_atom_site_refinement_flags
_atom_site_disorder_group
_atom_site_disorder_assembly
C1 C -0.1038(4) 0.6939(3) 0.03822(13) 0.0700(6) Uani 1 d . . .
H1 H -0.2353 0.64 0.0607 0.084 Uiso 1 calc R . .
C2 C -0.0685(5) 0.7298(3) -0.04204(14) 0.0834(8) Uani 1 d . . .
H2 H -0.1786 0.7012 -0.0728 0.1 Uiso 1 calc R . .
C3 C 0.1243(5) 0.8058(3) -0.07565(12) 0.0649(6) Uani 1 d . . .
H3 H 0.1478 0.8284 -0.1292 0.078 Uiso 1 calc R . .
C4 C 0.2828(4) 0.8488(3) -0.03044(13) 0.0731(7) Uani 1 d . . .
H4 H 0.4163 0.9002 -0.0532 0.088 Uiso 1 calc R . .
C5 C 0.2469(4) 0.8165(3) 0.04932(11) 0.0614(6) Uani 1 d . . .
H5 H 0.3548 0.8487 0.0798 0.074 Uiso 1 calc R . .
C6 C 0.0551(3) 0.73808(19) 0.08381(9) 0.0395(4) Uani 1 d . . .
C7 C -0.1772(3) 0.8015(2) 0.20308(11) 0.0493(5) Uani 1 d . . .
H7A H -0.2643 0.7371 0.2438 0.074 Uiso 1 calc R . .
H7B H -0.2808 0.8438 0.1651 0.074 Uiso 1 calc R . .
H7C H -0.1116 0.884 0.2243 0.074 Uiso 1 calc R . .
C8 C 0.1747(3) 0.62660(19) 0.21046(9) 0.0378(4) Uani 1 d . . .
C9 C 0.1664(3) 0.6300(2) 0.29112(10) 0.0421(4) Uani 1 d . . .
H9 H 0.05 0.6903 0.3155 0.05 Uiso 1 calc R . .
C10 C 0.3279(3) 0.5454(2) 0.33401(10) 0.0421(4) Uani 1 d . . .
H10 H 0.3185 0.5505 0.387 0.051 Uiso 1 calc R . .
C11 C 0.5066(3) 0.45163(19) 0.30069(9) 0.0378(4) Uani 1 d . . .
C12 C 0.5109(3) 0.44627(19) 0.22085(9) 0.0406(4) Uani 1 d . . .
H12 H 0.6255 0.3842 0.1968 0.049 Uiso 1 calc R . .
C13 C 0.3511(3) 0.53002(19) 0.17724(9) 0.0402(4) Uani 1 d . . .
H13 H 0.3593 0.5229 0.1245 0.048 Uiso 1 calc R . .
C14 C 0.6799(3) 0.36675(19) 0.34695(9) 0.0410(4) Uani 1 d . . .
C15 C 0.7009(4) 0.3628(3) 0.42511(11) 0.0634(6) Uani 1 d . . .
H15 H 0.5988 0.4179 0.4574 0.076 Uiso 1 calc R . .
C16 C 0.8879(4) 0.2694(3) 0.45109(11) 0.0621(6) Uani 1 d . . .
H16 H 0.923 0.2568 0.5023 0.074 Uiso 1 calc R . .
C17 C 1.0171(3) 0.1969(2) 0.39410(9) 0.0426(4) Uani 1 d . . .
C18 C 1.2109(3) 0.0938(2) 0.40685(10) 0.0433(4) Uani 1 d . . .
H18 H 1.2455 0.0754 0.4581 0.052 Uiso 1 calc R . .
C19 C 1.3566(3) 0.0164(2) 0.35709(9) 0.0403(4) Uani 1 d . . .
C20 C 1.5424(3) -0.0852(2) 0.38535(10) 0.0476(5) Uani 1 d . . .
C21 C 1.3407(3) 0.0325(2) 0.27526(10) 0.0423(4) Uani 1 d . . .
N1 N 0.0133(3) 0.70946(18) 0.16666(8) 0.0459(4) Uani 1 d . . .
N2 N 1.3313(3) 0.0452(2) 0.20983(9) 0.0634(5) Uani 1 d . . .
N3 N 1.6896(3) -0.1659(2) 0.40879(10) 0.0685(5) Uani 1 d . . .
S1 S 0.89872(8) 0.25004(5) 0.30623(2) 0.03936(14) Uani 1 d . . .

loop_
_atom_site_aniso_label
_atom_site_aniso_U_11
_atom_site_aniso_U_22
_atom_site_aniso_U_33
_atom_site_aniso_U_23
_atom_site_aniso_U_13
_atom_site_aniso_U_12
C1 0.0663(15) 0.0869(16) 0.0595(14) -0.0046(12) -0.0154(11) -0.0219(13)
C2 0.105(2) 0.0938(19) 0.0611(15) -0.0182(13) -0.0378(15) -0.0151(16)
C3 0.0956(18) 0.0605(13) 0.0370(11) -0.0060(9) -0.0084(11) 0.0172(13)
C4 0.0726(16) 0.0886(17) 0.0527(13) 0.0141(12) -0.0041(11) -0.0128(13)
C5 0.0613(13) 0.0767(15) 0.0465(11) 0.0055(10) -0.0154(10) -0.0195(11)
C6 0.0389(10) 0.0398(9) 0.0392(9) -0.0036(7) -0.0070(8) 0.0076(8)
C7 0.0415(11) 0.0532(11) 0.0516(11) -0.0079(9) -0.0025(8) 0.0126(9)
C8 0.0361(9) 0.0385(9) 0.0379(9) -0.0032(7) -0.0016(7) 0.0006(7)
C9 0.0421(10) 0.0439(10) 0.0390(9) -0.0088(7) 0.0018(8) 0.0077(8)
C10 0.0485(11) 0.0467(10) 0.0306(8) -0.0070(7) -0.0014(7) 0.0048(8)
C11 0.0396(10) 0.0380(9) 0.0347(9) -0.0038(7) -0.0016(7) 0.0025(7)
C12 0.0420(10) 0.0420(10) 0.0368(9) -0.0085(7) 0.0013(7) 0.0077(8)
C13 0.0444(10) 0.0440(10) 0.0317(8) -0.0063(7) -0.0019(7) 0.0041(8)
C14 0.0454(10) 0.0418(10) 0.0346(9) -0.0055(7) -0.0011(8) 0.0050(8)
C15 0.0731(15) 0.0797(15) 0.0361(10) -0.0175(9) -0.0059(10) 0.0388(12)
C16 0.0730(14) 0.0798(15) 0.0322(10) -0.0117(9) -0.0088(9) 0.0288(12)
C17 0.0464(11) 0.0489(10) 0.0316(9) -0.0034(7) -0.0055(7) 0.0064(8)
C18 0.0480(11) 0.0504(11) 0.0313(9) -0.0031(7) -0.0091(8) 0.0054(9)
C19 0.0417(10) 0.0453(10) 0.0340(9) -0.0044(7) -0.0081(7) 0.0045(8)
C20 0.0515(12) 0.0583(12) 0.0340(9) -0.0113(8) -0.0081(8) 0.0101(9)
C21 0.0397(10) 0.0461(10) 0.0410(10) -0.0067(8) -0.0061(8) 0.0078(8)
N1 0.0406(9) 0.0561(9) 0.0388(8) -0.0043(7) -0.0025(7) 0.0127(7)
N2 0.0686(12) 0.0816(13) 0.0392(9) -0.0105(8) -0.0088(8) 0.0202(10)
N3 0.0716(12) 0.0863(13) 0.0483(10) -0.0146(9) -0.0199(9) 0.0335(11)
S1 0.0416(3) 0.0453(3) 0.0307(2) -0.00597(17) -0.00432(17) 0.00757(19)

loop_
_atom_type_symbol
_atom_type_description
_atom_type_scat_dispersion_real
_atom_type_scat_dispersion_imag
_atom_type_scat_source
C C 0.0033 0.0016 'International Tables Vol C Tables 4.2.6.8 and 6.1.1.4'
H H 0 0 'International Tables Vol C Tables 4.2.6.8 and 6.1.1.4'
N N 0.0061 0.0033 'International Tables Vol C Tables 4.2.6.8 and 6.1.1.4'
S S 0.1246 0.1234 'International Tables Vol C Tables 4.2.6.8 and 6.1.1.4'

loop_
_geom_angle_atom_site_label_1
_geom_angle_atom_site_label_2
_geom_angle_atom_site_label_3
_geom_angle
_geom_angle_site_symmetry_1
_geom_angle_site_symmetry_3
C6 C1 C2 119.9(2) . .
C6 C1 H1 120 . .
C2 C1 H1 120 . .
C3 C2 C1 120.7(2) . .
C3 C2 H2 119.7 . .
C1 C2 H2 119.7 . .
C2 C3 C4 119.4(2) . .
C2 C3 H3 120.3 . .
C4 C3 H3 120.3 . .
C3 C4 C5 120.3(2) . .
C3 C4 H4 119.8 . .
C5 C4 H4 119.8 . .
C6 C5 C4 120.80(19) . .
C6 C5 H5 119.6 . .
C4 C5 H5 119.6 . .
C5 C6 C1 118.82(18) . .
C5 C6 N1 120.78(16) . .
C1 C6 N1 120.32(17) . .
N1 C7 H7A 109.5 . .
N1 C7 H7B 109.5 . .
H7A C7 H7B 109.5 . .
N1 C7 H7C 109.5 . .
H7A C7 H7C 109.5 . .
H7B C7 H7C 109.5 . .
N1 C8 C13 121.40(15) . .
N1 C8 C9 121.71(15) . .
C13 C8 C9 116.86(15) . .
C10 C9 C8 120.86(16) . .
C10 C9 H9 119.6 . .
C8 C9 H9 119.6 . .
C9 C10 C11 122.29(16) . .
C9 C10 H10 118.9 . .
C11 C10 H10 118.9 . .
C12 C11 C10 116.58(15) . .
C12 C11 C14 122.16(15) . .
C10 C11 C14 121.25(15) . .
C13 C12 C11 121.83(16) . .
C13 C12 H12 119.1 . .
C11 C12 H12 119.1 . .
C12 C13 C8 121.55(15) . .
C12 C13 H13 119.2 . .
C8 C13 H13 119.2 . .
C15 C14 C11 128.78(16) . .
C15 C14 S1 109.86(13) . .
C11 C14 S1 121.36(12) . .
C14 C15 C16 114.00(17) . .
C14 C15 H15 123 . .
C16 C15 H15 123 . .
C17 C16 C15 113.96(16) . .
C17 C16 H16 123 . .
C15 C16 H16 123 . .
C16 C17 C18 124.32(16) . .
C16 C17 S1 109.46(13) . .
C18 C17 S1 126.21(13) . .
C19 C18 C17 131.10(16) . .
C19 C18 H18 114.5 . .
C17 C18 H18 114.5 . .
C18 C19 C21 123.69(15) . .
C18 C19 C20 120.15(15) . .
C21 C19 C20 116.14(15) . .
N3 C20 C19 179.18(19) . .
N2 C21 C19 179.1(2) . .
C8 N1 C6 121.37(14) . .
C8 N1 C7 120.51(14) . .
C6 N1 C7 116.58(14) . .
C14 S1 C17 92.71(8) . .

loop_
_geom_bond_atom_site_label_1
_geom_bond_atom_site_label_2
_geom_bond_distance
_geom_bond_site_symmetry_2
C1 C6 1.367(3) .
C1 C2 1.395(3) .
C1 H1 0.93 .
C2 C3 1.354(3) .
C2 H2 0.93 .
C3 C4 1.357(3) .
C3 H3 0.93 .
C4 C5 1.384(3) .
C4 H4 0.93 .
C5 C6 1.365(3) .
C5 H5 0.93 .
C6 N1 1.436(2) .
C7 N1 1.461(2) .
C7 H7A 0.96 .
C7 H7B 0.96 .
C7 H7C 0.96 .
C8 N1 1.375(2) .
C8 C13 1.408(2) .
C8 C9 1.412(2) .
C9 C10 1.374(2) .
C9 H9 0.93 .
C10 C11 1.403(2) .
C10 H10 0.93 .
C11 C12 1.402(2) .
C11 C14 1.455(2) .
C12 C13 1.371(2) .
C12 H12 0.93 .
C13 H13 0.93 .
C14 C15 1.382(2) .
C14 S1 1.7269(17) .
C15 C16 1.387(3) .
C15 H15 0.93 .
C16 C17 1.380(3) .
C16 H16 0.93 .
C17 C18 1.407(2) .
C17 S1 1.7416(16) .
C18 C19 1.362(2) .
C18 H18 0.93 .
C19 C21 1.433(2) .
C19 C20 1.433(3) .
C20 N3 1.143(2) .
C21 N2 1.143(2) .
